data_2243429
loop_
_publ_author_name
'Chung, Amanda B.'
'Ziller, Joseph W.'
'Evans, William J.'

_publ_section_title
;
 Reductive cleavage of <i>N</i>,<i>N</i>'-di-<i>tert</i>-butylcarbodiimide
 generates <i>tert</i>-butylcyanamide ligands, (Me~3~CNCN)^{-^}, that bind
 potassium both end-on and side-on in the same single crystal
;
_journal_coeditor_code MW2161
_journal_issue 7
_journal_name_full 'Acta Crystallographica Section E'
_journal_page_first 1047
_journal_page_last 1050
_journal_paper_doi 10.1107/S205698902000732X
_journal_volume 76
_journal_year 2020
_chemical_absolute_configuration ad
_chemical_formula_iupac
;
[K (C5 H9 N2) (C12 H24 O6)], [K (C5 H9 N2) (C12 H24 O6 (H2 O1)], C9 H20 N2 O1
;
_chemical_formula_moiety 'C17 H33 K1 N2 O6, C17 H35 K1 N2 O7, C9 H20 N2 O1'
_chemical_formula_sum 'C43 H88 K2 N6 O14'
_chemical_formula_weight 991.39
_chemical_name_systematic
'Aqua(<i>tert</i>-butylcyanamidato)(1,4,7,10,13,16-hexaoxacyclooctadecane)potassium(I)--(<i>tert</i>-butylcyanamidato)(1,4,7,10,13,16-hexaoxacyclooctadecane)potassium(I)--<i>N</i>,<i>N</i>'-di-<i>tert</i>-butylcarbodiimide (1/1/1)'
_space_group_crystal_system orthorhombic
_space_group_IT_number 33
_space_group_name_Hall 'P 2c -2n'
_space_group_name_H-M_alt 'P n a 21'
_atom_sites_solution_hydrogens mixed
_atom_sites_solution_primary direct
_atom_sites_solution_secondary difmap
_audit_creation_method SHELXL-2014/7
_cell_angle_alpha 90
_cell_angle_beta 90
_cell_angle_gamma 90
_cell_formula_units_Z 4
_cell_length_a 21.1326(10)
_cell_length_b 8.5470(4)
_cell_length_c 29.9188(14)
_cell_measurement_reflns_used 9917
_cell_measurement_temperature 88(2)
_cell_measurement_theta_max 26.21
_cell_measurement_theta_min 2.36
_cell_volume 5403.9(4)
_computing_cell_refinement
;
SAINT (Bruker, 2013)
;
_computing_data_collection
;
APEX2 (Bruker, 2014)
;
_computing_data_reduction
;
SAINT (Bruker, 2013)
;
_computing_molecular_graphics
;
SHELXTL (Sheldrick, 2008),
ORTEP-3 for Windows (Farrugia, 2012)
;
_computing_publication_material
;
SHELXTL (Sheldrick, 2008), publCIF (Westrip, 2010)
;
_computing_structure_refinement
;
<i>SHELXL2014/7</i> (Sheldrick, 2015)
;
_computing_structure_solution
;
SHELXTL (Sheldrick, 2008)
;
_diffrn_ambient_temperature 88(2)
_diffrn_measured_fraction_theta_full 1.000
_diffrn_measured_fraction_theta_max 0.998
_diffrn_measurement_device_type 'Bruker SMART APEXII CCD'
_diffrn_measurement_method '\f and \w scans'
_diffrn_radiation_type MoK\a
_diffrn_radiation_wavelength 0.71073
_diffrn_reflns_av_R_equivalents 0.0405
_diffrn_reflns_av_unetI/netI 0.0412
_diffrn_reflns_limit_h_max 26
_diffrn_reflns_limit_h_min -26
_diffrn_reflns_limit_k_max 10
_diffrn_reflns_limit_k_min -10
_diffrn_reflns_limit_l_max 36
_diffrn_reflns_limit_l_min -37
_diffrn_reflns_number 42763
_diffrn_reflns_theta_full 25.500
_diffrn_reflns_theta_max 26.392
_diffrn_reflns_theta_min 1.361
_diffrn_source 'fine-focus sealed tube'
_exptl_absorpt_coefficient_mu 0.238
_exptl_absorpt_correction_T_max 0.7454
_exptl_absorpt_correction_T_min 0.6996
_exptl_absorpt_correction_type multi-scan
_exptl_absorpt_process_details '(SADABS; Bruker, 2014)'
_exptl_crystal_colour colorless
_exptl_crystal_density_diffrn 1.219
_exptl_crystal_density_method not_measured
_exptl_crystal_description prism
_exptl_crystal_F_000 2152
_exptl_crystal_size_max 0.474
_exptl_crystal_size_mid 0.150
_exptl_crystal_size_min 0.143
_refine_diff_density_max 0.188
_refine_diff_density_min -0.189
_refine_ls_abs_structure_details
;
 Flack <i>x</i> determined using 3971 quotients
 [(<i>I</i>^+^)-(<i>I</i>^-^)]/[(<i>I</i>^+^)+(<i>I</i>^-^)]
 (Parsons, Flack and Wagner, Acta Cryst. B69 (2013) 249-259).
;
_refine_ls_abs_structure_Flack 0.015(13)
_refine_ls_extinction_method none
_refine_ls_goodness_of_fit_ref 1.017
_refine_ls_hydrogen_treatment mixed
_refine_ls_matrix_type full
_refine_ls_number_parameters 614
_refine_ls_number_reflns 11018
_refine_ls_number_restraints 1
_refine_ls_restrained_S_all 1.017
_refine_ls_R_factor_all 0.0455
_refine_ls_R_factor_gt 0.0326
_refine_ls_shift/su_max 0.001
_refine_ls_shift/su_mean 0.000
_refine_ls_structure_factor_coef Fsqd
_refine_ls_weighting_details 'w=1/[\s^2^(Fo^2^)+(0.0299P)^2^+0.3001P] where P=(Fo^2^+2Fc^2^)/3'
_refine_ls_weighting_scheme calc
_refine_ls_wR_factor_gt 0.0606
_refine_ls_wR_factor_ref 0.0649
_reflns_number_gt 9556
_reflns_number_total 11018
_reflns_threshold_expression 'I > 2\s(I)'
_cod_data_source_file mw2161sup1.cif
_cod_data_source_block I
_cod_database_code 2243429
_shelx_space_group_comment
;
The symmetry employed for this shelxl refinement is uniquely defined
by the following loop, which should always be used as a source of
symmetry information in preference to the above space-group names.
They are only intended as comments.
;
_shelx_estimated_absorpt_t_min 0.895
_shelx_estimated_absorpt_t_max 0.967

loop_
_space_group_symop_operation_xyz
'x, y, z'
'-x, -y, z+1/2'
'x+1/2, -y+1/2, z'
'-x+1/2, y+1/2, z+1/2'

loop_
_atom_site_type_symbol
_atom_site_label
_atom_site_fract_x
_atom_site_fract_y
_atom_site_fract_z
_atom_site_U_iso_or_equiv
_atom_site_adp_type
_atom_site_calc_flag
_atom_site_occupancy
_atom_site_disorder_assembly
_atom_site_disorder_group
K K1 0.50347(2) 0.28541(6) 0.48666(2) 0.01627(12) Uani d 1 . .
O O1 0.43983(8) 0.5467(2) 0.44995(6) 0.0163(4) Uani d 1 . .
O O2 0.48288(8) 0.3182(2) 0.39004(6) 0.0171(4) Uani d 1 . .
O O3 0.53709(8) 0.0453(2) 0.42504(6) 0.0189(4) Uani d 1 . .
O O4 0.50191(8) -0.0562(2) 0.51154(6) 0.0199(4) Uani d 1 . .
O O5 0.45852(9) 0.1706(2) 0.57014(6) 0.0209(4) Uani d 1 . .
O O6 0.40127(8) 0.4449(2) 0.53702(6) 0.0178(4) Uani d 1 . .
O O7 0.61764(9) 0.4029(3) 0.46302(9) 0.0261(5) Uani d 1 . .
H H7A 0.6149(16) 0.453(4) 0.4860(13) 0.045(11) Uiso d 1 . .
H H7B 0.6279(18) 0.473(5) 0.4396(13) 0.061(12) Uiso d 1 . .
N N1 0.57203(11) 0.5119(3) 0.54754(8) 0.0212(5) Uani d 1 . .
N N2 0.63884(10) 0.4839(2) 0.61486(7) 0.0165(5) Uani d 1 . .
C C1 0.42748(12) 0.5542(3) 0.40332(9) 0.0167(6) Uani d 1 . .
H H1A 0.4227 0.6646 0.3939 0.020 Uiso calc 1 . .
H H1B 0.3877 0.4980 0.3963 0.020 Uiso calc 1 . .
C C2 0.48177(13) 0.4802(3) 0.37910(9) 0.0188(6) Uani d 1 . .
H H2A 0.4766 0.4937 0.3464 0.023 Uiso calc 1 . .
H H2B 0.5220 0.5302 0.3882 0.023 Uiso calc 1 . .
C C3 0.53339(12) 0.2377(3) 0.36801(10) 0.0198(6) Uani d 1 . .
H H3A 0.5746 0.2782 0.3786 0.024 Uiso calc 1 . .
H H3B 0.5307 0.2550 0.3353 0.024 Uiso calc 1 . .
C C4 0.52814(12) 0.0671(3) 0.37812(9) 0.0202(6) Uani d 1 . .
H H4A 0.4859 0.0279 0.3691 0.024 Uiso calc 1 . .
H H4B 0.5607 0.0082 0.3613 0.024 Uiso calc 1 . .
C C5 0.53376(14) -0.1159(3) 0.43722(10) 0.0244(7) Uani d 1 . .
H H5A 0.5639 -0.1775 0.4190 0.029 Uiso calc 1 . .
H H5B 0.4906 -0.1564 0.4317 0.029 Uiso calc 1 . .
C C6 0.54972(12) -0.1315(3) 0.48527(11) 0.0243(6) Uani d 1 . .
H H6A 0.5524 -0.2436 0.4934 0.029 Uiso calc 1 . .
H H6B 0.5914 -0.0827 0.4912 0.029 Uiso calc 1 . .
C C7 0.51583(14) -0.0632(3) 0.55809(10) 0.0244(7) Uani d 1 . .
H H7C 0.5558 -0.0070 0.5644 0.029 Uiso calc 1 . .
H H7D 0.5210 -0.1735 0.5675 0.029 Uiso calc 1 . .
C C8 0.46265(14) 0.0106(3) 0.58320(10) 0.0239(7) Uani d 1 . .
H H8A 0.4225 -0.0440 0.5764 0.029 Uiso calc 1 . .
H H8B 0.4704 0.0030 0.6158 0.029 Uiso calc 1 . .
C C9 0.41284(13) 0.2559(3) 0.59489(10) 0.0228(7) Uani d 1 . .
H H9A 0.4202 0.2417 0.6273 0.027 Uiso calc 1 . .
H H9B 0.3698 0.2174 0.5878 0.027 Uiso calc 1 . .
C C10 0.41837(13) 0.4250(3) 0.58291(9) 0.0200(6) Uani d 1 . .
H H10A 0.3900 0.4881 0.6021 0.024 Uiso calc 1 . .
H H10B 0.4624 0.4611 0.5877 0.024 Uiso calc 1 . .
C C11 0.40775(12) 0.6055(3) 0.52416(9) 0.0177(6) Uani d 1 . .
H H11A 0.4517 0.6410 0.5295 0.021 Uiso calc 1 . .
H H11B 0.3790 0.6714 0.5423 0.021 Uiso calc 1 . .
C C12 0.39174(12) 0.6218(3) 0.47557(9) 0.0159(6) Uani d 1 . .
H H12A 0.3502 0.5727 0.4694 0.019 Uiso calc 1 . .
H H12B 0.3892 0.7338 0.4674 0.019 Uiso calc 1 . .
C C13 0.60374(12) 0.4941(3) 0.57956(9) 0.0159(6) Uani d 1 . .
C C14 0.64677(12) 0.3233(3) 0.63316(9) 0.0174(6) Uani d 1 . .
C C15 0.69161(14) 0.3360(3) 0.67296(10) 0.0254(7) Uani d 1 . .
H H15A 0.7337 0.3671 0.6625 0.038 Uiso calc 1 . .
H H15B 0.6944 0.2345 0.6881 0.038 Uiso calc 1 . .
H H15C 0.6755 0.4147 0.6939 0.038 Uiso calc 1 . .
C C16 0.67458(14) 0.2138(3) 0.59801(10) 0.0243(6) Uani d 1 . .
H H16A 0.6476 0.2145 0.5713 0.036 Uiso calc 1 . .
H H16B 0.6767 0.1073 0.6101 0.036 Uiso calc 1 . .
H H16C 0.7172 0.2491 0.5900 0.036 Uiso calc 1 . .
C C17 0.58367(13) 0.2559(3) 0.64942(11) 0.0265(7) Uani d 1 . .
H H17A 0.5667 0.3220 0.6733 0.040 Uiso calc 1 . .
H H17B 0.5904 0.1497 0.6608 0.040 Uiso calc 1 . .
H H17C 0.5536 0.2528 0.6245 0.040 Uiso calc 1 . .
K K2 0.76503(3) 0.71665(6) 0.41341(2) 0.01671(12) Uani d 1 . .
O O8 0.71779(8) 0.9403(2) 0.47080(6) 0.0179(4) Uani d 1 . .
O O9 0.75617(8) 1.0449(2) 0.38524(6) 0.0187(4) Uani d 1 . .
O O10 0.80020(9) 0.8080(2) 0.32776(6) 0.0207(4) Uani d 1 . .
O O11 0.85430(8) 0.5369(2) 0.36352(6) 0.0175(4) Uani d 1 . .
O O12 0.81650(8) 0.4450(2) 0.45097(6) 0.0170(4) Uani d 1 . .
O O13 0.77067(8) 0.6711(2) 0.51103(6) 0.0168(4) Uani d 1 . .
N N3 0.65318(12) 0.5890(3) 0.39073(9) 0.0342(6) Uani d 1 . .
N N4 0.61560(13) 0.7606(3) 0.33083(9) 0.0340(6) Uani d 1 . .
C C18 0.71782(13) 1.1022(3) 0.45834(10) 0.0225(6) Uani d 1 . .
H H18A 0.7595 1.1496 0.4652 0.027 Uiso calc 1 . .
H H18B 0.6850 1.1593 0.4754 0.027 Uiso calc 1 . .
C C19 0.70471(13) 1.1137(3) 0.40962(11) 0.0239(6) Uani d 1 . .
H H19A 0.6648 1.0584 0.4025 0.029 Uiso calc 1 . .
H H19B 0.6998 1.2249 0.4010 0.029 Uiso calc 1 . .
C C20 0.74328(13) 1.0441(3) 0.33832(10) 0.0230(7) Uani d 1 . .
H H20A 0.7378 1.1526 0.3274 0.028 Uiso calc 1 . .
H H20B 0.7037 0.9857 0.3323 0.028 Uiso calc 1 . .
C C21 0.79751(14) 0.9677(3) 0.31456(9) 0.0231(7) Uani d 1 . .
H H21A 0.7914 0.9752 0.2818 0.028 Uiso calc 1 . .
H H21B 0.8376 1.0211 0.3224 0.028 Uiso calc 1 . .
C C22 0.84643(14) 0.7199(4) 0.30375(10) 0.0259(7) Uani d 1 . .
H H22A 0.8894 0.7584 0.3110 0.031 Uiso calc 1 . .
H H22B 0.8396 0.7314 0.2712 0.031 Uiso calc 1 . .
C C23 0.84004(15) 0.5522(3) 0.31702(9) 0.0257(7) Uani d 1 . .
H H23A 0.7964 0.5156 0.3112 0.031 Uiso calc 1 . .
H H23B 0.8695 0.4870 0.2992 0.031 Uiso calc 1 . .
C C24 0.84914(13) 0.3786(3) 0.37773(9) 0.0198(6) Uani d 1 . .
H H24A 0.8784 0.3123 0.3602 0.024 Uiso calc 1 . .
H H24B 0.8055 0.3405 0.3726 0.024 Uiso calc 1 . .
C C25 0.86499(12) 0.3674(3) 0.42617(9) 0.0182(6) Uani d 1 . .
H H25A 0.8676 0.2562 0.4353 0.022 Uiso calc 1 . .
H H25B 0.9064 0.4173 0.4320 0.022 Uiso calc 1 . .
C C26 0.82601(12) 0.4338(3) 0.49793(9) 0.0184(6) Uani d 1 . .
H H26A 0.8653 0.4892 0.5066 0.022 Uiso calc 1 . .
H H26B 0.8300 0.3228 0.5069 0.022 Uiso calc 1 . .
C C27 0.77003(13) 0.5070(3) 0.52049(9) 0.0183(6) Uani d 1 . .
H H27A 0.7304 0.4595 0.5092 0.022 Uiso calc 1 . .
H H27B 0.7723 0.4895 0.5532 0.022 Uiso calc 1 . .
C C28 0.71563(12) 0.7480(3) 0.52768(9) 0.0177(6) Uani d 1 . .
H H28A 0.7119 0.7309 0.5603 0.021 Uiso calc 1 . .
H H28B 0.6774 0.7050 0.5131 0.021 Uiso calc 1 . .
C C29 0.72106(12) 0.9189(3) 0.51804(9) 0.0194(6) Uani d 1 . .
H H29A 0.6862 0.9764 0.5328 0.023 Uiso calc 1 . .
H H29B 0.7618 0.9595 0.5296 0.023 Uiso calc 1 . .
C C30 0.63535(13) 0.6661(4) 0.36033(10) 0.0255(7) Uani d 1 . .
C C31 0.60600(13) 0.7081(3) 0.28500(10) 0.0228(6) Uani d 1 . .
C C32 0.64918(17) 0.8036(4) 0.25414(12) 0.0444(9) Uani d 1 . .
H H32A 0.6404 0.9153 0.2580 0.067 Uiso calc 1 . .
H H32B 0.6413 0.7739 0.2230 0.067 Uiso calc 1 . .
H H32C 0.6935 0.7825 0.2616 0.067 Uiso calc 1 . .
C C33 0.53691(16) 0.7387(4) 0.27238(13) 0.0437(9) Uani d 1 . .
H H33A 0.5093 0.6696 0.2898 0.066 Uiso calc 1 . .
H H33B 0.5309 0.7183 0.2404 0.066 Uiso calc 1 . .
H H33C 0.5263 0.8480 0.2789 0.066 Uiso calc 1 . .
C C34 0.62093(15) 0.5333(4) 0.27866(11) 0.0326(8) Uani d 1 . .
H H34A 0.6655 0.5141 0.2857 0.049 Uiso calc 1 . .
H H34B 0.6126 0.5034 0.2476 0.049 Uiso calc 1 . .
H H34C 0.5941 0.4711 0.2986 0.049 Uiso calc 1 . .
O O14 0.66354(8) 0.9028(2) 0.71848(6) 0.0233(4) Uani d 1 . .
N N5 0.59890(10) 0.7537(3) 0.67383(8) 0.0183(5) Uani d 1 . .
H H5 0.6009(13) 0.681(3) 0.6572(10) 0.017(8) Uiso d 1 . .
N N6 0.70546(10) 0.7594(3) 0.66096(8) 0.0175(5) Uani d 1 . .
H H6 0.6967(14) 0.683(4) 0.6455(10) 0.026(9) Uiso d 1 . .
C C35 0.65670(12) 0.8105(3) 0.68721(9) 0.0172(6) Uani d 1 . .
C C36 0.54397(12) 0.7438(3) 0.70424(9) 0.0166(6) Uani d 1 . .
C C37 0.56059(13) 0.6494(3) 0.74609(9) 0.0227(6) Uani d 1 . .
H H37A 0.5756 0.5453 0.7373 0.034 Uiso calc 1 . .
H H37B 0.5229 0.6388 0.7649 0.034 Uiso calc 1 . .
H H37C 0.5939 0.7036 0.7628 0.034 Uiso calc 1 . .
C C38 0.52015(13) 0.9054(3) 0.71749(10) 0.0221(6) Uani d 1 . .
H H38A 0.5532 0.9606 0.7341 0.033 Uiso calc 1 . .
H H38B 0.4824 0.8946 0.7363 0.033 Uiso calc 1 . .
H H38C 0.5094 0.9649 0.6905 0.033 Uiso calc 1 . .
C C39 0.49220(12) 0.6598(3) 0.67763(10) 0.0212(6) Uani d 1 . .
H H39A 0.5072 0.5556 0.6689 0.032 Uiso calc 1 . .
H H39B 0.4821 0.7204 0.6508 0.032 Uiso calc 1 . .
H H39C 0.4542 0.6495 0.6962 0.032 Uiso calc 1 . .
C C40 0.77287(11) 0.7822(3) 0.67250(9) 0.0167(6) Uani d 1 . .
C C41 0.78957(13) 0.9557(3) 0.67113(10) 0.0222(6) Uani d 1 . .
H H41A 0.7793 0.9982 0.6416 0.033 Uiso calc 1 . .
H H41B 0.8349 0.9689 0.6769 0.033 Uiso calc 1 . .
H H41C 0.7653 1.0115 0.6940 0.033 Uiso calc 1 . .
C C42 0.78774(13) 0.7138(3) 0.71858(9) 0.0233(6) Uani d 1 . .
H H42A 0.7624 0.7675 0.7413 0.035 Uiso calc 1 . .
H H42B 0.8328 0.7281 0.7252 0.035 Uiso calc 1 . .
H H42C 0.7776 0.6019 0.7188 0.035 Uiso calc 1 . .
C C43 0.81127(13) 0.6953(3) 0.63716(10) 0.0239(7) Uani d 1 . .
H H43A 0.7993 0.5845 0.6371 0.036 Uiso calc 1 . .
H H43B 0.8565 0.7049 0.6440 0.036 Uiso calc 1 . .
H H43C 0.8027 0.7406 0.6077 0.036 Uiso calc 1 . .

loop_
_atom_site_aniso_label
_atom_site_aniso_U_11
_atom_site_aniso_U_22
_atom_site_aniso_U_33
_atom_site_aniso_U_12
_atom_site_aniso_U_13
_atom_site_aniso_U_23
K1 0.0166(3) 0.0147(3) 0.0174(3) 0.0007(2) 0.0000(2) 0.0001(3)
O1 0.0146(9) 0.0188(10) 0.0154(10) 0.0031(8) -0.0010(7) -0.0010(8)
O2 0.0168(9) 0.0133(10) 0.0213(10) 0.0009(8) 0.0042(8) -0.0003(8)
O3 0.0226(10) 0.0115(9) 0.0225(11) 0.0006(8) 0.0006(8) -0.0018(8)
O4 0.0190(10) 0.0175(10) 0.0232(11) 0.0026(8) -0.0030(8) 0.0015(8)
O5 0.0255(10) 0.0175(10) 0.0198(11) -0.0021(8) 0.0018(8) 0.0023(8)
O6 0.0205(9) 0.0164(10) 0.0165(10) -0.0008(8) -0.0012(8) -0.0003(8)
O7 0.0275(11) 0.0238(12) 0.0269(13) -0.0030(9) 0.0043(10) -0.0049(10)
N1 0.0233(12) 0.0190(13) 0.0214(13) -0.0020(10) -0.0021(10) 0.0034(10)
N2 0.0216(12) 0.0129(12) 0.0151(12) 0.0006(9) -0.0028(10) 0.0000(9)
C1 0.0191(13) 0.0139(13) 0.0170(15) -0.0002(11) -0.0045(11) 0.0023(11)
C2 0.0230(14) 0.0182(15) 0.0151(15) -0.0034(12) -0.0022(11) 0.0018(12)
C3 0.0168(13) 0.0260(16) 0.0167(14) 0.0010(12) 0.0024(11) -0.0025(12)
C4 0.0151(13) 0.0216(15) 0.0239(16) 0.0008(11) 0.0016(12) -0.0055(12)
C5 0.0253(16) 0.0137(15) 0.0341(18) 0.0007(12) 0.0104(13) -0.0020(13)
C6 0.0173(13) 0.0145(14) 0.0411(18) 0.0049(11) 0.0045(14) 0.0055(14)
C7 0.0274(16) 0.0165(15) 0.0294(18) -0.0044(12) -0.0120(13) 0.0058(12)
C8 0.0337(17) 0.0178(15) 0.0203(16) -0.0055(13) -0.0080(13) 0.0063(12)
C9 0.0250(15) 0.0291(17) 0.0145(15) -0.0025(13) 0.0018(12) 0.0018(12)
C10 0.0229(15) 0.0254(16) 0.0118(14) 0.0019(12) 0.0013(12) -0.0038(12)
C11 0.0180(13) 0.0141(14) 0.0210(15) 0.0016(11) 0.0023(11) -0.0018(11)
C12 0.0147(12) 0.0122(13) 0.0209(15) 0.0028(10) 0.0007(11) -0.0018(11)
C13 0.0178(13) 0.0099(13) 0.0200(15) -0.0020(10) 0.0061(12) -0.0008(11)
C14 0.0201(14) 0.0163(14) 0.0157(14) 0.0023(11) -0.0012(11) 0.0010(11)
C15 0.0347(16) 0.0190(15) 0.0225(16) 0.0037(13) -0.0059(13) -0.0006(12)
C16 0.0318(16) 0.0193(15) 0.0218(16) 0.0067(13) -0.0008(12) -0.0016(13)
C17 0.0264(15) 0.0203(16) 0.0326(18) 0.0003(12) 0.0019(13) 0.0082(13)
K2 0.0175(3) 0.0149(3) 0.0178(3) 0.0014(2) 0.0012(2) -0.0003(3)
O8 0.0219(9) 0.0121(9) 0.0197(10) 0.0001(8) 0.0014(8) -0.0007(8)
O9 0.0168(9) 0.0179(10) 0.0213(11) 0.0011(8) -0.0021(8) 0.0016(8)
O10 0.0224(10) 0.0187(11) 0.0210(11) 0.0023(8) 0.0020(8) 0.0045(8)
O11 0.0212(9) 0.0164(10) 0.0150(10) 0.0014(8) 0.0001(8) -0.0018(8)
O12 0.0172(9) 0.0179(10) 0.0158(10) 0.0054(8) -0.0001(8) 0.0005(8)
O13 0.0156(9) 0.0141(10) 0.0207(10) -0.0008(8) 0.0040(8) 0.0009(8)
N3 0.0282(14) 0.0487(18) 0.0258(15) -0.0134(13) -0.0058(12) 0.0018(13)
N4 0.0456(17) 0.0273(15) 0.0290(15) 0.0095(13) 0.0031(13) -0.0055(12)
C18 0.0224(14) 0.0120(14) 0.0332(18) 0.0029(12) 0.0071(13) -0.0024(12)
C19 0.0182(13) 0.0171(14) 0.0364(18) 0.0029(11) 0.0034(13) 0.0056(14)
C20 0.0251(15) 0.0194(15) 0.0246(17) -0.0014(13) -0.0095(13) 0.0053(12)
C21 0.0284(16) 0.0234(16) 0.0175(16) -0.0044(13) -0.0045(12) 0.0062(12)
C22 0.0297(16) 0.0324(18) 0.0156(15) 0.0060(14) 0.0046(13) 0.0000(13)
C23 0.0340(17) 0.0291(17) 0.0139(15) 0.0069(14) -0.0030(12) -0.0050(13)
C24 0.0210(14) 0.0140(14) 0.0246(16) 0.0024(11) 0.0016(12) -0.0035(12)
C25 0.0157(13) 0.0149(14) 0.0241(16) 0.0034(11) 0.0018(11) 0.0000(11)
C26 0.0211(14) 0.0149(14) 0.0193(15) -0.0016(11) -0.0053(11) 0.0016(11)
C27 0.0223(14) 0.0146(14) 0.0180(15) -0.0034(11) 0.0014(12) 0.0032(11)
C28 0.0152(13) 0.0244(16) 0.0136(14) 0.0010(12) 0.0026(11) -0.0029(12)
C29 0.0143(13) 0.0240(16) 0.0198(15) 0.0020(11) 0.0011(11) -0.0069(12)
C30 0.0178(14) 0.0332(17) 0.0255(17) -0.0078(13) 0.0050(13) -0.0113(15)
C31 0.0226(15) 0.0220(15) 0.0237(16) -0.0038(12) 0.0001(12) 0.0036(13)
C32 0.052(2) 0.050(2) 0.031(2) -0.0263(18) 0.0064(17) -0.0034(17)
C33 0.0355(19) 0.039(2) 0.056(2) -0.0022(16) -0.0121(17) 0.0171(18)
C34 0.0380(18) 0.0349(19) 0.0250(17) -0.0015(15) 0.0008(14) -0.0105(14)
O14 0.0192(10) 0.0282(11) 0.0223(11) -0.0032(9) 0.0020(8) -0.0114(9)
N5 0.0161(12) 0.0217(13) 0.0172(13) -0.0023(10) 0.0015(9) -0.0061(11)
N6 0.0150(11) 0.0205(13) 0.0170(13) -0.0029(10) 0.0009(9) -0.0069(10)
C35 0.0186(13) 0.0174(14) 0.0155(14) -0.0004(11) 0.0011(11) -0.0011(11)
C36 0.0148(13) 0.0182(15) 0.0169(14) -0.0004(11) 0.0028(11) 0.0002(11)
C37 0.0234(15) 0.0231(16) 0.0215(16) 0.0022(12) 0.0015(12) 0.0014(13)
C38 0.0200(14) 0.0232(16) 0.0231(15) 0.0027(12) 0.0041(12) -0.0025(12)
C39 0.0157(13) 0.0231(15) 0.0248(16) -0.0011(11) 0.0011(12) -0.0003(13)
C40 0.0143(12) 0.0180(13) 0.0179(14) -0.0004(11) 0.0003(11) -0.0009(12)
C41 0.0172(14) 0.0221(16) 0.0273(17) -0.0014(12) -0.0010(12) 0.0025(13)
C42 0.0219(14) 0.0241(16) 0.0239(16) -0.0014(13) -0.0018(12) 0.0020(13)
C43 0.0152(13) 0.0307(18) 0.0258(16) 0.0008(12) 0.0009(12) -0.0044(13)

loop_
_atom_type_symbol
_atom_type_description
_atom_type_scat_dispersion_real
_atom_type_scat_dispersion_imag
_atom_type_scat_source
C C 0.0033 0.0016 'International Tables Vol C Tables 4.2.6.8 and 6.1.1.4'
H H 0.0000 0.0000 'International Tables Vol C Tables 4.2.6.8 and 6.1.1.4'
N N 0.0061 0.0033 'International Tables Vol C Tables 4.2.6.8 and 6.1.1.4'
O O 0.0106 0.0060 'International Tables Vol C Tables 4.2.6.8 and 6.1.1.4'
K K 0.2009 0.2494 'International Tables Vol C Tables 4.2.6.8 and 6.1.1.4'

loop_
_geom_angle_atom_site_label_1
_geom_angle_atom_site_label_2
_geom_angle_atom_site_label_3
_geom_angle_site_symmetry_1
_geom_angle_site_symmetry_3
_geom_angle
_geom_angle_publ_flag
O7 K1 O1 . . 91.69(6) ?
O7 K1 O5 . . 130.88(7) ?
O1 K1 O5 . . 117.01(6) ?
O7 K1 O3 . . 82.87(6) ?
O1 K1 O3 . . 115.85(6) ?
O5 K1 O3 . . 113.74(5) ?
O7 K1 O2 . . 80.76(6) ?
O1 K1 O2 . . 58.13(5) ?
O5 K1 O2 . . 147.89(6) ?
O3 K1 O2 . . 57.90(5) ?
O7 K1 O6 . . 127.68(6) ?
O1 K1 O6 . . 59.21(5) ?
O5 K1 O6 . . 57.98(5) ?
O3 K1 O6 . . 147.32(5) ?
O2 K1 O6 . . 110.39(5) ?
O7 K1 O4 . . 115.70(6) ?
O1 K1 O4 . . 148.83(5) ?
O5 K1 O4 . . 56.33(5) ?
O3 K1 O4 . . 57.62(5) ?
O2 K1 O4 . . 109.51(5) ?
O6 K1 O4 . . 108.18(5) ?
O7 K1 N1 . . 59.57(7) ?
O1 K1 N1 . . 87.49(6) ?
O5 K1 N1 . . 81.51(6) ?
O3 K1 N1 . . 136.95(6) ?
O2 K1 N1 . . 127.03(6) ?
O6 K1 N1 . . 75.45(6) ?
O4 K1 N1 . . 118.45(6) ?
O7 K1 H7A . . 17.1(8) ?
O1 K1 H7A . . 89.6(7) ?
O5 K1 H7A . . 118.1(8) ?
O3 K1 H7A . . 99.0(8) ?
O2 K1 H7A . . 94.0(8) ?
O6 K1 H7A . . 112.8(8) ?
O4 K1 H7A . . 120.9(7) ?
N1 K1 H7A . . 42.5(8) ?
C1 O1 C12 . . 112.14(19) ?
C1 O1 K1 . . 120.27(14) ?
C12 O1 K1 . . 119.04(14) ?
C2 O2 C3 . . 112.0(2) ?
C2 O2 K1 . . 108.77(15) ?
C3 O2 K1 . . 107.29(15) ?
C5 O3 C4 . . 111.8(2) ?
C5 O3 K1 . . 121.19(15) ?
C4 O3 K1 . . 120.57(14) ?
C7 O4 C6 . . 111.8(2) ?
C7 O4 K1 . . 106.26(15) ?
C6 O4 K1 . . 106.97(14) ?
C9 O5 C8 . . 113.1(2) ?
C9 O5 K1 . . 120.52(15) ?
C8 O5 K1 . . 123.45(16) ?
C10 O6 C11 . . 110.36(19) ?
C10 O6 K1 . . 104.42(14) ?
C11 O6 K1 . . 103.56(14) ?
K1 O7 H7A . . 85(3) ?
K1 O7 H7B . . 129(2) ?
H7A O7 H7B . . 108(4) ?
C13 N1 K1 . . 132.71(19) ?
C13 N2 C14 . . 115.3(2) ?
O1 C1 C2 . . 108.4(2) ?
O1 C1 H1A . . 110.0 ?
C2 C1 H1A . . 110.0 ?
O1 C1 H1B . . 110.0 ?
C2 C1 H1B . . 110.0 ?
H1A C1 H1B . . 108.4 ?
O2 C2 C1 . . 108.2(2) ?
O2 C2 H2A . . 110.1 ?
C1 C2 H2A . . 110.1 ?
O2 C2 H2B . . 110.1 ?
C1 C2 H2B . . 110.1 ?
H2A C2 H2B . . 108.4 ?
O2 C3 C4 . . 108.7(2) ?
O2 C3 H3A . . 110.0 ?
C4 C3 H3A . . 110.0 ?
O2 C3 H3B . . 110.0 ?
C4 C3 H3B . . 110.0 ?
H3A C3 H3B . . 108.3 ?
O3 C4 C3 . . 108.5(2) ?
O3 C4 H4A . . 110.0 ?
C3 C4 H4A . . 110.0 ?
O3 C4 H4B . . 110.0 ?
C3 C4 H4B . . 110.0 ?
H4A C4 H4B . . 108.4 ?
O3 C5 C6 . . 108.9(2) ?
O3 C5 H5A . . 109.9 ?
C6 C5 H5A . . 109.9 ?
O3 C5 H5B . . 109.9 ?
C6 C5 H5B . . 109.9 ?
H5A C5 H5B . . 108.3 ?
O4 C6 C5 . . 109.3(2) ?
O4 C6 H6A . . 109.8 ?
C5 C6 H6A . . 109.8 ?
O4 C6 H6B . . 109.8 ?
C5 C6 H6B . . 109.8 ?
H6A C6 H6B . . 108.3 ?
O4 C7 C8 . . 108.6(2) ?
O4 C7 H7C . . 110.0 ?
C8 C7 H7C . . 110.0 ?
O4 C7 H7D . . 110.0 ?
C8 C7 H7D . . 110.0 ?
H7C C7 H7D . . 108.3 ?
O5 C8 C7 . . 108.3(2) ?
O5 C8 H8A . . 110.0 ?
C7 C8 H8A . . 110.0 ?
O5 C8 H8B . . 110.0 ?
C7 C8 H8B . . 110.0 ?
H8A C8 H8B . . 108.4 ?
O5 C9 C10 . . 108.6(2) ?
O5 C9 H9A . . 110.0 ?
C10 C9 H9A . . 110.0 ?
O5 C9 H9B . . 110.0 ?
C10 C9 H9B . . 110.0 ?
H9A C9 H9B . . 108.3 ?
O6 C10 C9 . . 109.0(2) ?
O6 C10 H10A . . 109.9 ?
C9 C10 H10A . . 109.9 ?
O6 C10 H10B . . 109.9 ?
C9 C10 H10B . . 109.9 ?
H10A C10 H10B . . 108.3 ?
O6 C11 C12 . . 109.1(2) ?
O6 C11 H11A . . 109.9 ?
C12 C11 H11A . . 109.9 ?
O6 C11 H11B . . 109.9 ?
C12 C11 H11B . . 109.9 ?
H11A C11 H11B . . 108.3 ?
O1 C12 C11 . . 108.6(2) ?
O1 C12 H12A . . 110.0 ?
C11 C12 H12A . . 110.0 ?
O1 C12 H12B . . 110.0 ?
C11 C12 H12B . . 110.0 ?
H12A C12 H12B . . 108.4 ?
N1 C13 N2 . . 176.4(3) ?
N2 C14 C16 . . 110.9(2) ?
N2 C14 C15 . . 106.9(2) ?
C16 C14 C15 . . 110.0(2) ?
N2 C14 C17 . . 111.5(2) ?
C16 C14 C17 . . 108.9(2) ?
C15 C14 C17 . . 108.6(2) ?
C14 C15 H15A . . 109.5 ?
C14 C15 H15B . . 109.5 ?
H15A C15 H15B . . 109.5 ?
C14 C15 H15C . . 109.5 ?
H15A C15 H15C . . 109.5 ?
H15B C15 H15C . . 109.5 ?
C14 C16 H16A . . 109.5 ?
C14 C16 H16B . . 109.5 ?
H16A C16 H16B . . 109.5 ?
C14 C16 H16C . . 109.5 ?
H16A C16 H16C . . 109.5 ?
H16B C16 H16C . . 109.5 ?
C14 C17 H17A . . 109.5 ?
C14 C17 H17B . . 109.5 ?
H17A C17 H17B . . 109.5 ?
C14 C17 H17C . . 109.5 ?
H17A C17 H17C . . 109.5 ?
H17B C17 H17C . . 109.5 ?
N3 K2 O8 . . 96.89(7) ?
N3 K2 O10 . . 96.67(7) ?
O8 K2 O10 . . 118.44(6) ?
N3 K2 O12 . . 96.11(7) ?
O8 K2 O12 . . 117.76(6) ?
O10 K2 O12 . . 119.94(6) ?
N3 K2 O11 . . 103.34(7) ?
O8 K2 O11 . . 159.77(6) ?
O10 K2 O11 . . 59.49(5) ?
O12 K2 O11 . . 60.45(5) ?
N3 K2 O9 . . 105.01(7) ?
O8 K2 O9 . . 59.53(5) ?
O10 K2 O9 . . 58.94(5) ?
O12 K2 O9 . . 158.87(6) ?
O11 K2 O9 . . 113.98(5) ?
N3 K2 O13 . . 103.40(7) ?
O8 K2 O13 . . 59.29(5) ?
O10 K2 O13 . . 159.93(6) ?
O12 K2 O13 . . 58.48(5) ?
O11 K2 O13 . . 114.85(5) ?
O9 K2 O13 . . 114.41(5) ?
N3 K2 C30 . . 21.04(8) ?
O8 K2 C30 . . 95.31(6) ?
O10 K2 C30 . . 79.00(7) ?
O12 K2 C30 . . 114.87(7) ?
O11 K2 C30 . . 103.54(6) ?
O9 K2 C30 . . 86.08(7) ?
O13 K2 C30 . . 120.58(7) ?
C29 O8 C18 . . 112.4(2) ?
C29 O8 K2 . . 120.69(15) ?
C18 O8 K2 . . 120.49(15) ?
C20 O9 C19 . . 110.9(2) ?
C20 O9 K2 . . 106.81(15) ?
C19 O9 K2 . . 107.11(15) ?
C21 O10 C22 . . 113.2(2) ?
C21 O10 K2 . . 120.98(16) ?
C22 O10 K2 . . 119.93(16) ?
C24 O11 C23 . . 111.2(2) ?
C24 O11 K2 . . 107.76(14) ?
C23 O11 K2 . . 108.71(15) ?
C26 O12 C25 . . 112.37(19) ?
C26 O12 K2 . . 120.47(15) ?
C25 O12 K2 . . 117.09(15) ?
C28 O13 C27 . . 112.0(2) ?
C28 O13 K2 . . 104.60(14) ?
C27 O13 K2 . . 108.97(14) ?
C30 N3 K2 . . 104.3(2) ?
C30 N4 C31 . . 120.3(3) ?
O8 C18 C19 . . 108.6(2) ?
O8 C18 H18A . . 110.0 ?
C19 C18 H18A . . 110.0 ?
O8 C18 H18B . . 110.0 ?
C19 C18 H18B . . 110.0 ?
H18A C18 H18B . . 108.3 ?
O9 C19 C18 . . 109.2(2) ?
O9 C19 H19A . . 109.8 ?
C18 C19 H19A . . 109.8 ?
O9 C19 H19B . . 109.8 ?
C18 C19 H19B . . 109.8 ?
H19A C19 H19B . . 108.3 ?
O9 C20 C21 . . 108.8(2) ?
O9 C20 H20A . . 109.9 ?
C21 C20 H20A . . 109.9 ?
O9 C20 H20B . . 109.9 ?
C21 C20 H20B . . 109.9 ?
H20A C20 H20B . . 108.3 ?
O10 C21 C20 . . 108.5(2) ?
O10 C21 H21A . . 110.0 ?
C20 C21 H21A . . 110.0 ?
O10 C21 H21B . . 110.0 ?
C20 C21 H21B . . 110.0 ?
H21A C21 H21B . . 108.4 ?
O10 C22 C23 . . 108.1(2) ?
O10 C22 H22A . . 110.1 ?
C23 C22 H22A . . 110.1 ?
O10 C22 H22B . . 110.1 ?
C23 C22 H22B . . 110.1 ?
H22A C22 H22B . . 108.4 ?
O11 C23 C22 . . 109.1(2) ?
O11 C23 H23A . . 109.9 ?
C22 C23 H23A . . 109.9 ?
O11 C23 H23B . . 109.9 ?
C22 C23 H23B . . 109.9 ?
H23A C23 H23B . . 108.3 ?
O11 C24 C25 . . 109.6(2) ?
O11 C24 H24A . . 109.8 ?
C25 C24 H24A . . 109.8 ?
O11 C24 H24B . . 109.8 ?
C25 C24 H24B . . 109.8 ?
H24A C24 H24B . . 108.2 ?
O12 C25 C24 . . 108.3(2) ?
O12 C25 H25A . . 110.0 ?
C24 C25 H25A . . 110.0 ?
O12 C25 H25B . . 110.0 ?
C24 C25 H25B . . 110.0 ?
H25A C25 H25B . . 108.4 ?
O12 C26 C27 . . 107.8(2) ?
O12 C26 H26A . . 110.2 ?
C27 C26 H26A . . 110.2 ?
O12 C26 H26B . . 110.2 ?
C27 C26 H26B . . 110.2 ?
H26A C26 H26B . . 108.5 ?
O13 C27 C26 . . 108.2(2) ?
O13 C27 H27A . . 110.1 ?
C26 C27 H27A . . 110.1 ?
O13 C27 H27B . . 110.1 ?
C26 C27 H27B . . 110.1 ?
H27A C27 H27B . . 108.4 ?
O13 C28 C29 . . 108.7(2) ?
O13 C28 H28A . . 109.9 ?
C29 C28 H28A . . 109.9 ?
O13 C28 H28B . . 109.9 ?
C29 C28 H28B . . 109.9 ?
H28A C28 H28B . . 108.3 ?
O8 C29 C28 . . 108.3(2) ?
O8 C29 H29A . . 110.0 ?
C28 C29 H29A . . 110.0 ?
O8 C29 H29B . . 110.0 ?
C28 C29 H29B . . 110.0 ?
H29A C29 H29B . . 108.4 ?
N3 C30 N4 . . 173.8(3) ?
N3 C30 K2 . . 54.62(17) ?
N4 C30 K2 . . 122.8(2) ?
N4 C31 C33 . . 108.2(3) ?
N4 C31 C32 . . 108.7(2) ?
C33 C31 C32 . . 109.2(3) ?
N4 C31 C34 . . 112.8(2) ?
C33 C31 C34 . . 109.3(2) ?
C32 C31 C34 . . 108.7(3) ?
C31 C32 H32A . . 109.5 ?
C31 C32 H32B . . 109.5 ?
H32A C32 H32B . . 109.5 ?
C31 C32 H32C . . 109.5 ?
H32A C32 H32C . . 109.5 ?
H32B C32 H32C . . 109.5 ?
C31 C33 H33A . . 109.5 ?
C31 C33 H33B . . 109.5 ?
H33A C33 H33B . . 109.5 ?
C31 C33 H33C . . 109.5 ?
H33A C33 H33C . . 109.5 ?
H33B C33 H33C . . 109.5 ?
C31 C34 H34A . . 109.5 ?
C31 C34 H34B . . 109.5 ?
H34A C34 H34B . . 109.5 ?
C31 C34 H34C . . 109.5 ?
H34A C34 H34C . . 109.5 ?
H34B C34 H34C . . 109.5 ?
C35 N5 C36 . . 122.6(2) ?
C35 N5 H5 . . 114(2) ?
C36 N5 H5 . . 112(2) ?
C35 N6 C40 . . 123.4(2) ?
C35 N6 H6 . . 114(2) ?
C40 N6 H6 . . 117(2) ?
O14 C35 N6 . . 123.5(2) ?
O14 C35 N5 . . 123.5(2) ?
N6 C35 N5 . . 113.0(2) ?
N5 C36 C38 . . 111.6(2) ?
N5 C36 C37 . . 110.7(2) ?
C38 C36 C37 . . 110.0(2) ?
N5 C36 C39 . . 105.5(2) ?
C38 C36 C39 . . 108.9(2) ?
C37 C36 C39 . . 110.0(2) ?
C36 C37 H37A . . 109.5 ?
C36 C37 H37B . . 109.5 ?
H37A C37 H37B . . 109.5 ?
C36 C37 H37C . . 109.5 ?
H37A C37 H37C . . 109.5 ?
H37B C37 H37C . . 109.5 ?
C36 C38 H38A . . 109.5 ?
C36 C38 H38B . . 109.5 ?
H38A C38 H38B . . 109.5 ?
C36 C38 H38C . . 109.5 ?
H38A C38 H38C . . 109.5 ?
H38B C38 H38C . . 109.5 ?
C36 C39 H39A . . 109.5 ?
C36 C39 H39B . . 109.5 ?
H39A C39 H39B . . 109.5 ?
C36 C39 H39C . . 109.5 ?
H39A C39 H39C . . 109.5 ?
H39B C39 H39C . . 109.5 ?
N6 C40 C41 . . 110.2(2) ?
N6 C40 C43 . . 106.6(2) ?
C41 C40 C43 . . 109.4(2) ?
N6 C40 C42 . . 111.0(2) ?
C41 C40 C42 . . 110.4(2) ?
C43 C40 C42 . . 109.2(2) ?
C40 C41 H41A . . 109.5 ?
C40 C41 H41B . . 109.5 ?
H41A C41 H41B . . 109.5 ?
C40 C41 H41C . . 109.5 ?
H41A C41 H41C . . 109.5 ?
H41B C41 H41C . . 109.5 ?
C40 C42 H42A . . 109.5 ?
C40 C42 H42B . . 109.5 ?
H42A C42 H42B . . 109.5 ?
C40 C42 H42C . . 109.5 ?
H42A C42 H42C . . 109.5 ?
H42B C42 H42C . . 109.5 ?
C40 C43 H43A . . 109.5 ?
C40 C43 H43B . . 109.5 ?
H43A C43 H43B . . 109.5 ?
C40 C43 H43C . . 109.5 ?
H43A C43 H43C . . 109.5 ?
H43B C43 H43C . . 109.5 ?

loop_
_geom_bond_atom_site_label_1
_geom_bond_atom_site_label_2
_geom_bond_site_symmetry_2
_geom_bond_distance
_geom_bond_publ_flag
K1 O7 . 2.707(2) ?
K1 O1 . 2.8291(18) ?
K1 O5 . 2.8465(19) ?
K1 O3 . 2.8490(18) ?
K1 O2 . 2.937(2) ?
K1 O6 . 2.9655(19) ?
K1 O4 . 3.0134(19) ?
K1 N1 . 3.027(2) ?
K1 H7A . 2.75(4) ?
O1 C1 . 1.421(3) ?
O1 C12 . 1.425(3) ?
O2 C2 . 1.423(3) ?
O2 C3 . 1.430(3) ?
O3 C5 . 1.427(3) ?
O3 C4 . 1.429(3) ?
O4 C7 . 1.425(3) ?
O4 C6 . 1.433(3) ?
O5 C9 . 1.419(3) ?
O5 C8 . 1.425(3) ?
O6 C10 . 1.430(3) ?
O6 C11 . 1.432(3) ?
O7 H7A . 0.81(4) ?
O7 H7B . 0.95(4) ?
N1 C13 . 1.179(3) ?
N2 C13 . 1.294(3) ?
N2 C14 . 1.487(3) ?
C1 C2 . 1.497(4) ?
C1 H1A . 0.9900 ?
C1 H1B . 0.9900 ?
C2 H2A . 0.9900 ?
C2 H2B . 0.9900 ?
C3 C4 . 1.493(4) ?
C3 H3A . 0.9900 ?
C3 H3B . 0.9900 ?
C4 H4A . 0.9900 ?
C4 H4B . 0.9900 ?
C5 C6 . 1.483(4) ?
C5 H5A . 0.9900 ?
C5 H5B . 0.9900 ?
C6 H6A . 0.9900 ?
C6 H6B . 0.9900 ?
C7 C8 . 1.492(4) ?
C7 H7C . 0.9900 ?
C7 H7D . 0.9900 ?
C8 H8A . 0.9900 ?
C8 H8B . 0.9900 ?
C9 C10 . 1.494(4) ?
C9 H9A . 0.9900 ?
C9 H9B . 0.9900 ?
C10 H10A . 0.9900 ?
C10 H10B . 0.9900 ?
C11 C12 . 1.499(4) ?
C11 H11A . 0.9900 ?
C11 H11B . 0.9900 ?
C12 H12A . 0.9900 ?
C12 H12B . 0.9900 ?
C14 C16 . 1.525(4) ?
C14 C15 . 1.526(4) ?
C14 C17 . 1.532(4) ?
C15 H15A . 0.9800 ?
C15 H15B . 0.9800 ?
C15 H15C . 0.9800 ?
C16 H16A . 0.9800 ?
C16 H16B . 0.9800 ?
C16 H16C . 0.9800 ?
C17 H17A . 0.9800 ?
C17 H17B . 0.9800 ?
C17 H17C . 0.9800 ?
K2 N3 . 2.690(2) ?
K2 O8 . 2.7565(18) ?
K2 O10 . 2.780(2) ?
K2 O12 . 2.7994(18) ?
K2 O11 . 2.8541(18) ?
K2 O9 . 2.9355(19) ?
K2 O13 . 2.9489(19) ?
K2 C30 . 3.197(3) ?
O8 C29 . 1.427(3) ?
O8 C18 . 1.433(3) ?
O9 C20 . 1.430(3) ?
O9 C19 . 1.435(3) ?
O10 C21 . 1.422(3) ?
O10 C22 . 1.427(3) ?
O11 C24 . 1.422(3) ?
O11 C23 . 1.430(3) ?
O12 C26 . 1.422(3) ?
O12 C25 . 1.429(3) ?
O13 C28 . 1.426(3) ?
O13 C27 . 1.431(3) ?
N3 C30 . 1.185(4) ?
N4 C30 . 1.267(4) ?
N4 C31 . 1.457(4) ?
C18 C19 . 1.487(4) ?
C18 H18A . 0.9900 ?
C18 H18B . 0.9900 ?
C19 H19A . 0.9900 ?
C19 H19B . 0.9900 ?
C20 C21 . 1.498(4) ?
C20 H20A . 0.9900 ?
C20 H20B . 0.9900 ?
C21 H21A . 0.9900 ?
C21 H21B . 0.9900 ?
C22 C23 . 1.494(4) ?
C22 H22A . 0.9900 ?
C22 H22B . 0.9900 ?
C23 H23A . 0.9900 ?
C23 H23B . 0.9900 ?
C24 C25 . 1.491(4) ?
C24 H24A . 0.9900 ?
C24 H24B . 0.9900 ?
C25 H25A . 0.9900 ?
C25 H25B . 0.9900 ?
C26 C27 . 1.499(4) ?
C26 H26A . 0.9900 ?
C26 H26B . 0.9900 ?
C27 H27A . 0.9900 ?
C27 H27B . 0.9900 ?
C28 C29 . 1.493(4) ?
C28 H28A . 0.9900 ?
C28 H28B . 0.9900 ?
C29 H29A . 0.9900 ?
C29 H29B . 0.9900 ?
C31 C33 . 1.531(4) ?
C31 C32 . 1.533(4) ?
C31 C34 . 1.539(4) ?
C32 H32A . 0.9800 ?
C32 H32B . 0.9800 ?
C32 H32C . 0.9800 ?
C33 H33A . 0.9800 ?
C33 H33B . 0.9800 ?
C33 H33C . 0.9800 ?
C34 H34A . 0.9800 ?
C34 H34B . 0.9800 ?
C34 H34C . 0.9800 ?
O14 C35 . 1.233(3) ?
N5 C35 . 1.374(3) ?
N5 C36 . 1.477(3) ?
N5 H5 . 0.80(3) ?
N6 C35 . 1.367(3) ?
N6 C40 . 1.479(3) ?
N6 H6 . 0.82(3) ?
C36 C38 . 1.522(4) ?
C36 C37 . 1.530(4) ?
C36 C39 . 1.532(4) ?
C37 H37A . 0.9800 ?
C37 H37B . 0.9800 ?
C37 H37C . 0.9800 ?
C38 H38A . 0.9800 ?
C38 H38B . 0.9800 ?
C38 H38C . 0.9800 ?
C39 H39A . 0.9800 ?
C39 H39B . 0.9800 ?
C39 H39C . 0.9800 ?
C40 C41 . 1.525(4) ?
C40 C43 . 1.526(4) ?
C40 C42 . 1.530(4) ?
C41 H41A . 0.9800 ?
C41 H41B . 0.9800 ?
C41 H41C . 0.9800 ?
C42 H42A . 0.9800 ?
C42 H42B . 0.9800 ?
C42 H42C . 0.9800 ?
C43 H43A . 0.9800 ?
C43 H43B . 0.9800 ?
C43 H43C . 0.9800 ?

loop_
_geom_hbond_atom_site_label_D
_geom_hbond_atom_site_label_H
_geom_hbond_atom_site_label_A
_geom_hbond_site_symmetry_A
_geom_hbond_distance_DH
_geom_hbond_distance_HA
_geom_hbond_distance_DA
_geom_hbond_angle_DHA
O7 H7A N1 . 0.81(4) 2.11(4) 2.862(3) 154(3)
O7 H7B N3 . 0.95(4) 1.85(4) 2.788(4) 173(4)
N5 H5 N2 . 0.80(3) 2.26(3) 3.024(3) 162(3)
N6 H6 N2 . 0.82(3) 2.29(3) 3.071(3) 160(3)

loop_
_geom_torsion_atom_site_label_1
_geom_torsion_atom_site_label_2
_geom_torsion_atom_site_label_3
_geom_torsion_atom_site_label_4
_geom_torsion_site_symmetry_1
_geom_torsion_site_symmetry_2
_geom_torsion_site_symmetry_3
_geom_torsion_site_symmetry_4
_geom_torsion
_geom_torsion_publ_flag
C12 O1 C1 C2 . . . . 177.1(2) ?
K1 O1 C1 C2 . . . . -35.3(2) ?
C3 O2 C2 C1 . . . . 179.7(2) ?
K1 O2 C2 C1 . . . . -61.9(2) ?
O1 C1 C2 O2 . . . . 65.7(3) ?
C2 O2 C3 C4 . . . . -175.4(2) ?
K1 O2 C3 C4 . . . . 65.4(2) ?
C5 O3 C4 C3 . . . . -179.0(2) ?
K1 O3 C4 C3 . . . . 28.9(2) ?
O2 C3 C4 O3 . . . . -64.1(3) ?
C4 O3 C5 C6 . . . . 174.4(2) ?
K1 O3 C5 C6 . . . . -33.7(3) ?
C7 O4 C6 C5 . . . . -178.2(2) ?
K1 O4 C6 C5 . . . . -62.2(2) ?
O3 C5 C6 O4 . . . . 65.8(3) ?
C6 O4 C7 C8 . . . . -177.4(2) ?
K1 O4 C7 C8 . . . . 66.2(2) ?
C9 O5 C8 C7 . . . . -174.9(2) ?
K1 O5 C8 C7 . . . . 24.6(3) ?
O4 C7 C8 O5 . . . . -62.1(3) ?
C8 O5 C9 C10 . . . . 172.6(2) ?
K1 O5 C9 C10 . . . . -26.2(3) ?
C11 O6 C10 C9 . . . . -178.4(2) ?
K1 O6 C10 C9 . . . . -67.7(2) ?
O5 C9 C10 O6 . . . . 65.5(3) ?
C10 O6 C11 C12 . . . . 178.0(2) ?
K1 O6 C11 C12 . . . . 66.7(2) ?
C1 O1 C12 C11 . . . . 178.8(2) ?
K1 O1 C12 C11 . . . . 30.8(2) ?
O6 C11 C12 O1 . . . . -68.9(3) ?
C13 N2 C14 C16 . . . . 57.6(3) ?
C13 N2 C14 C15 . . . . 177.6(2) ?
C13 N2 C14 C17 . . . . -63.8(3) ?
C29 O8 C18 C19 . . . . -171.7(2) ?
K2 O8 C18 C19 . . . . 36.2(3) ?
C20 O9 C19 C18 . . . . 176.0(2) ?
K2 O9 C19 C18 . . . . 59.8(2) ?
O8 C18 C19 O9 . . . . -65.7(3) ?
C19 O9 C20 C21 . . . . -178.6(2) ?
K2 O9 C20 C21 . . . . -62.2(2) ?
C22 O10 C21 C20 . . . . 174.2(2) ?
K2 O10 C21 C20 . . . . -32.9(3) ?
O9 C20 C21 O10 . . . . 65.1(3) ?
C21 O10 C22 C23 . . . . -174.1(2) ?
K2 O10 C22 C23 . . . . 32.7(3) ?
C24 O11 C23 C22 . . . . -179.7(2) ?
K2 O11 C23 C22 . . . . 61.8(2) ?
O10 C22 C23 O11 . . . . -63.6(3) ?
C23 O11 C24 C25 . . . . 179.4(2) ?
K2 O11 C24 C25 . . . . -61.6(2) ?
C26 O12 C25 C24 . . . . 177.2(2) ?
K2 O12 C25 C24 . . . . -37.1(2) ?
O11 C24 C25 O12 . . . . 67.9(3) ?
C25 O12 C26 C27 . . . . -175.4(2) ?
K2 O12 C26 C27 . . . . 40.2(2) ?
C28 O13 C27 C26 . . . . 174.4(2) ?
K2 O13 C27 C26 . . . . 59.1(2) ?
O12 C26 C27 O13 . . . . -66.9(3) ?
C27 O13 C28 C29 . . . . 177.9(2) ?
K2 O13 C28 C29 . . . . -64.2(2) ?
C18 O8 C29 C28 . . . . 175.6(2) ?
K2 O8 C29 C28 . . . . -32.3(3) ?
O13 C28 C29 O8 . . . . 67.2(3) ?
C31 N4 C30 K2 . . . . 119.3(3) ?
C30 N4 C31 C33 . . . . 122.2(3) ?
C30 N4 C31 C32 . . . . -119.4(3) ?
C30 N4 C31 C34 . . . . 1.2(4) ?
C40 N6 C35 O14 . . . . 13.1(4) ?
C40 N6 C35 N5 . . . . -169.7(2) ?
C36 N5 C35 O14 . . . . -25.0(4) ?
C36 N5 C35 N6 . . . . 157.7(2) ?
C35 N5 C36 C38 . . . . 67.4(3) ?
C35 N5 C36 C37 . . . . -55.5(3) ?
C35 N5 C36 C39 . . . . -174.4(2) ?
C35 N6 C40 C41 . . . . -66.7(3) ?
C35 N6 C40 C43 . . . . 174.7(2) ?
C35 N6 C40 C42 . . . . 55.9(3) ?

_cod_database_fobs_code 2243429
